data_2214748
loop_
_publ_author_name
'Gai-Juan Li'
'Yan Xing'
'Shu-Yan Song'

_publ_section_title
Bis(2-aminopyridine-\k<i>N</i>^1^)bis(<i>N</i>,<i>N</i>'-dimethylformamide-\k<i>O</i>)(sulfato-\k^2^<i>O</i>,<i>O</i>')copper(II)
_journal_coeditor_code HY2071
_journal_issue 8
_journal_name_full 'Acta Crystallographica Section E'
_journal_page_first m2234
_journal_page_last m2234
_journal_paper_doi 10.1107/S1600536807036677
_journal_volume 63
_journal_year 2007
_chemical_formula_iupac '[Cu (S O4) (C5 H6 N2)2 (C3 H7 N O)2]'
_chemical_formula_moiety 'C16 H26 Cu N6 O6 S'
_chemical_formula_sum 'C16 H26 Cu N6 O6 S'
_chemical_formula_weight 494.03
_chemical_name_systematic
;
Bis(2-aminopyridine-\kN^1^)bis(N,N'-dimethylformamide-\kO)(sulfato-
\k^2^O,O')copper(II)
;
_space_group_IT_number 15
_symmetry_cell_setting monoclinic
_symmetry_space_group_name_Hall '-C 2yc'
_symmetry_space_group_name_H-M 'C 1 2/c 1'
_atom_sites_solution_hydrogens geom
_atom_sites_solution_primary direct
_atom_sites_solution_secondary difmap
_audit_creation_method SHELXL-97
_cell_angle_alpha 90.00
_cell_angle_beta 103.801(5)
_cell_angle_gamma 90.00
_cell_formula_units_Z 4
_cell_length_a 11.528(5)
_cell_length_b 18.156(5)
_cell_length_c 10.828(5)
_cell_measurement_reflns_used 2666
_cell_measurement_temperature 293(2)
_cell_measurement_theta_max 28.25
_cell_measurement_theta_min 2.14
_cell_volume 2200.9(15)
_computing_cell_refinement 'SAINT (Bruker, 1997)'
_computing_data_collection 'SMART (Bruker, 1997)'
_computing_data_reduction SAINT
_computing_molecular_graphics 'SHELXTL-Plus (Sheldrick, 1990)'
_computing_publication_material SHELXL97
_computing_structure_refinement 'SHELXL97 (Sheldrick, 1997)'
_computing_structure_solution 'SHELXS97 (Sheldrick, 1997)'
_diffrn_ambient_temperature 293(2)
_diffrn_measured_fraction_theta_full 0.999
_diffrn_measured_fraction_theta_max 0.976
_diffrn_measurement_device_type 'Bruker SMART APEX CCD area-detector'
_diffrn_measurement_method '\f and \w'
_diffrn_radiation_monochromator graphite
_diffrn_radiation_source 'fine-focus sealed tube'
_diffrn_radiation_type MoK\a
_diffrn_radiation_wavelength 0.71073
_diffrn_reflns_av_R_equivalents 0.0229
_diffrn_reflns_av_sigmaI/netI 0.0269
_diffrn_reflns_limit_h_max 10
_diffrn_reflns_limit_h_min -15
_diffrn_reflns_limit_k_max 24
_diffrn_reflns_limit_k_min -23
_diffrn_reflns_limit_l_max 13
_diffrn_reflns_limit_l_min -14
_diffrn_reflns_number 6718
_diffrn_reflns_theta_full 25.00
_diffrn_reflns_theta_max 28.25
_diffrn_reflns_theta_min 2.14
_exptl_absorpt_coefficient_mu 1.131
_exptl_absorpt_correction_T_max 0.877
_exptl_absorpt_correction_T_min 0.814
_exptl_absorpt_correction_type multi-scan
_exptl_absorpt_process_details '(SADABS; Sheldrick, 1996)'
_exptl_crystal_colour Blue
_exptl_crystal_density_diffrn 1.491
_exptl_crystal_density_method 'not measured'
_exptl_crystal_description Block
_exptl_crystal_F_000 1028
_exptl_crystal_size_max 0.19
_exptl_crystal_size_mid 0.15
_exptl_crystal_size_min 0.12
_refine_diff_density_max 0.240
_refine_diff_density_min -0.284
_refine_ls_extinction_method none
_refine_ls_goodness_of_fit_ref 1.053
_refine_ls_hydrogen_treatment constr
_refine_ls_matrix_type full
_refine_ls_number_parameters 139
_refine_ls_number_reflns 2666
_refine_ls_number_restraints 0
_refine_ls_restrained_S_all 1.053
_refine_ls_R_factor_all 0.0357
_refine_ls_R_factor_gt 0.0282
_refine_ls_shift/su_max 0.000
_refine_ls_shift/su_mean 0.000
_refine_ls_structure_factor_coef Fsqd
_refine_ls_weighting_details 'calc w=1/[\s^2^(Fo^2^)+(0.0417P)^2^+0.588P] where P=(Fo^2^+2Fc^2^)/3'
_refine_ls_weighting_scheme calc
_refine_ls_wR_factor_gt 0.0758
_refine_ls_wR_factor_ref 0.0792
_reflns_number_gt 2222
_reflns_number_total 2666
_reflns_threshold_expression I>2\s(I)
_cod_data_source_file hy2071.cif
_cod_data_source_block I
_cod_depositor_comments
;
The following automatic conversions were performed:
'_symmetry_cell_setting' value 'Monoclinic' changed to 'monoclinic'
according to '/home/saulius/struct/CIF-dictionaries/cif_core.dic'
dictionary named 'cif_core.dic' version 2.4.1 from 2010-06-29.

Automatic conversion script
Id: cif_fix_enum 1527 2010-12-29 10:47:43Z saulius 

The following automatic conversions were performed:

'_chemical_melting_point' value 'not measured' was changed to '?' -
the value is undefined or not given.

Automatic conversion script
Id: cif_fix_values 1646 2011-03-28 12:23:43Z adriana 

The following automatic conversions were performed:

'_chemical_melting_point' value 'not measured' was changed to '?' -
the value is undefined or not given.

'_symmetry_cell_setting' value
'Monoclinic' changed to 'monoclinic' according to
/home/saulius/struct/CIF-dictionaries/cif_core.dic dictionary named
'cif_core.dic' version 2.4.1 from 2010-06-29.

Automatic conversion script
Id: cif_fix_values 1715 2011-07-08 13:25:40Z adriana 
;
_cod_original_sg_symbol_H-M 'C 2/c'
_cod_database_code 2214748
_cod_database_fobs_code 2214748

loop_
_symmetry_equiv_pos_as_xyz
'x, y, z'
'-x, y, -z+1/2'
'x+1/2, y+1/2, z'
'-x+1/2, y+1/2, -z+1/2'
'-x, -y, -z'
'x, -y, z-1/2'
'-x+1/2, -y+1/2, -z'
'x+1/2, -y+1/2, z-1/2'

loop_
_atom_site_type_symbol
_atom_site_label
_atom_site_fract_x
_atom_site_fract_y
_atom_site_fract_z
_atom_site_U_iso_or_equiv
_atom_site_adp_type
_atom_site_calc_flag
_atom_site_refinement_flags
_atom_site_occupancy
C C1 0.23305(15) 0.10448(9) 0.86610(17) 0.0350(4) Uani d . 1
C C2 0.32604(18) 0.05410(12) 0.8644(2) 0.0531(5) Uani d . 1
H H2 0.3957 0.0550 0.9289 0.064 Uiso calc R 1
C C3 0.3138(2) 0.00471(13) 0.7693(3) 0.0659(7) Uani d . 1
H H3 0.3755 -0.0278 0.7670 0.079 Uiso calc R 1
C C4 0.2086(2) 0.00265(12) 0.6749(2) 0.0636(6) Uani d . 1
H H4 0.1983 -0.0316 0.6093 0.076 Uiso calc R 1
C C5 0.12116(19) 0.05163(10) 0.68049(18) 0.0461(4) Uani d . 1
H H5 0.0505 0.0499 0.6175 0.055 Uiso calc R 1
C C6 0.1553(2) 0.15450(15) 0.3507(2) 0.0672(6) Uani d . 1
H H6A 0.1303 0.1484 0.2630 0.101 Uiso calc R 1
H H6B 0.1240 0.1169 0.3912 0.101 Uiso calc R 1
H H6C 0.2383 0.1530 0.3750 0.101 Uiso calc R 1
C C7 0.1560(2) 0.29009(15) 0.3324(2) 0.0623(6) Uani d . 1
H H7A 0.1346 0.2874 0.2441 0.093 Uiso calc R 1
H H7B 0.2387 0.2933 0.3600 0.093 Uiso calc R 1
H H7C 0.1213 0.3316 0.3592 0.093 Uiso calc R 1
C C8 0.04146(17) 0.22969(12) 0.46322(18) 0.0437(4) Uani d . 1
H H8 0.0197 0.2768 0.4830 0.052 Uiso calc R 1
N N1 0.13161(12) 0.10318(7) 0.77361(13) 0.0326(3) Uani d . 1
N N2 0.24550(13) 0.15442(9) 0.95966(16) 0.0451(4) Uani d . 1
H H2A 0.1890 0.1852 0.9602 0.054 Uiso calc R 1
H H2B 0.3100 0.1556 1.0191 0.054 Uiso calc R 1
N N3 0.11426(14) 0.22427(10) 0.38583(15) 0.0461(4) Uani d . 1
O O1 0.10372(10) 0.26717(6) 0.76849(12) 0.0368(3) Uani d . 1
O O2 0.01014(11) 0.36464(7) 0.86254(12) 0.0442(3) Uani d . 1
O O3 0.00034(14) 0.17725(8) 0.51108(14) 0.0532(4) Uani d . 1
S S1 0.0000 0.31992(3) 0.7500 0.02985(13) Uani d S 1
Cu Cu1 0.0000 0.177216(14) 0.7500 0.03053(10) Uani d S 1

loop_
_atom_site_aniso_label
_atom_site_aniso_U_11
_atom_site_aniso_U_22
_atom_site_aniso_U_33
_atom_site_aniso_U_12
_atom_site_aniso_U_13
_atom_site_aniso_U_23
C1 0.0330(8) 0.0314(8) 0.0415(9) 0.0056(7) 0.0110(7) 0.0099(7)
C2 0.0419(10) 0.0495(12) 0.0673(14) 0.0179(9) 0.0121(10) 0.0141(10)
C3 0.0659(15) 0.0486(12) 0.0899(18) 0.0290(11) 0.0316(13) 0.0091(12)
C4 0.0897(17) 0.0407(11) 0.0663(15) 0.0180(12) 0.0302(14) -0.0085(10)
C5 0.0590(11) 0.0357(9) 0.0436(10) 0.0062(8) 0.0124(9) -0.0049(8)
C6 0.0670(15) 0.0732(16) 0.0676(16) 0.0154(13) 0.0286(13) -0.0051(12)
C7 0.0502(12) 0.0835(17) 0.0540(13) -0.0139(12) 0.0139(10) 0.0161(12)
C8 0.0419(10) 0.0525(11) 0.0377(10) 0.0039(9) 0.0117(8) 0.0025(8)
N1 0.0354(7) 0.0274(7) 0.0354(7) 0.0047(5) 0.0090(6) 0.0014(5)
N2 0.0373(8) 0.0498(9) 0.0421(8) 0.0074(7) -0.0023(7) -0.0039(7)
N3 0.0438(9) 0.0569(10) 0.0407(9) 0.0010(8) 0.0165(7) 0.0055(7)
O1 0.0250(5) 0.0303(6) 0.0537(8) 0.0004(4) 0.0064(5) -0.0001(5)
O2 0.0506(7) 0.0354(7) 0.0422(7) 0.0043(6) 0.0022(6) -0.0077(5)
O3 0.0549(8) 0.0605(9) 0.0497(8) -0.0010(7) 0.0234(7) 0.0091(6)
S1 0.0272(3) 0.0246(3) 0.0349(3) 0.000 0.0019(2) 0.000
Cu1 0.02611(15) 0.02407(15) 0.03997(18) 0.000 0.00507(12) 0.000

loop_
_atom_type_symbol
_atom_type_description
_atom_type_scat_dispersion_real
_atom_type_scat_dispersion_imag
_atom_type_scat_source
C C 0.0033 0.0016 'International Tables Vol C Tables 4.2.6.8 and 6.1.1.4'
H H 0.0000 0.0000 'International Tables Vol C Tables 4.2.6.8 and 6.1.1.4'
N N 0.0061 0.0033 'International Tables Vol C Tables 4.2.6.8 and 6.1.1.4'
O O 0.0106 0.0060 'International Tables Vol C Tables 4.2.6.8 and 6.1.1.4'
S S 0.1246 0.1234 'International Tables Vol C Tables 4.2.6.8 and 6.1.1.4'
Cu Cu 0.3201 1.2651 'International Tables Vol C Tables 4.2.6.8 and 6.1.1.4'

loop_
_geom_angle_atom_site_label_1
_geom_angle_atom_site_label_2
_geom_angle_atom_site_label_3
_geom_angle_site_symmetry_1
_geom_angle_site_symmetry_3
_geom_angle
_geom_angle_publ_flag
N2 C1 N1 . . 119.40(15) ?
N2 C1 C2 . . 120.18(17) ?
N1 C1 C2 . . 120.42(17) ?
C3 C2 C1 . . 120.0(2) ?
C3 C2 H2 . . 120.0 ?
C1 C2 H2 . . 120.0 ?
C2 C3 C4 . . 119.6(2) ?
C2 C3 H3 . . 120.2 ?
C4 C3 H3 . . 120.2 ?
C5 C4 C3 . . 118.5(2) ?
C5 C4 H4 . . 120.7 ?
C3 C4 H4 . . 120.7 ?
N1 C5 C4 . . 123.3(2) ?
N1 C5 H5 . . 118.4 ?
C4 C5 H5 . . 118.4 ?
N3 C6 H6A . . 109.5 ?
N3 C6 H6B . . 109.5 ?
H6A C6 H6B . . 109.5 ?
N3 C6 H6C . . 109.5 ?
H6A C6 H6C . . 109.5 ?
H6B C6 H6C . . 109.5 ?
N3 C7 H7A . . 109.5 ?
N3 C7 H7B . . 109.5 ?
H7A C7 H7B . . 109.5 ?
N3 C7 H7C . . 109.5 ?
H7A C7 H7C . . 109.5 ?
H7B C7 H7C . . 109.5 ?
O3 C8 N3 . . 125.1(2) ?
O3 C8 H8 . . 117.5 ?
O3 Cu1 N1 . . 86.89(6) yes
O3 Cu1 N1 . 2_556 93.10(6) yes
O3 Cu1 N1 2_556 . 93.10(6) ?
O3 Cu1 N1 2_556 2_556 86.89(6) ?
O3 Cu1 O1 . . 87.47(6) yes
O3 Cu1 O1 2_556 . 92.47(5) ?
O3 Cu1 O1 . 2_556 92.47(5) yes
O3 Cu1 O3 . 2_556 179.99(6) yes
O3 Cu1 O1 2_556 2_556 87.47(6) ?
N3 C8 H8 . . 117.5 ?
C1 N1 C5 . . 118.11(15) ?
C1 N1 Cu1 . . 125.59(11) ?
C5 N1 Cu1 . . 115.99(12) ?
C1 N2 H2A . . 120.0 ?
C1 N2 H2B . . 120.0 ?
H2A N2 H2B . . 120.0 ?
C8 N3 C6 . . 122.20(19) ?
C8 N3 C7 . . 120.6(2) ?
C6 N3 C7 . . 117.20(19) ?
S1 O1 Cu1 . . 93.96(6) ?
O2 S1 O2 . 2_556 111.66(11) ?
O2 S1 O1 . . 110.05(7) ?
O2 S1 O1 2_556 . 111.77(7) ?
O2 S1 O1 . 2_556 111.77(7) ?
O2 S1 O1 2_556 2_556 110.05(7) ?
O1 S1 O1 . 2_556 101.11(10) ?
N1 Cu1 N1 2_556 . 95.40(8) yes
N1 Cu1 O1 2_556 . 167.79(5) yes
N1 Cu1 O1 . . 96.81(6) yes
N1 Cu1 O1 2_556 2_556 96.81(6) ?
N1 Cu1 O1 . 2_556 167.79(5) ?
O1 Cu1 O1 . 2_556 70.97(7) yes

loop_
_geom_bond_atom_site_label_1
_geom_bond_atom_site_label_2
_geom_bond_site_symmetry_2
_geom_bond_distance
_geom_bond_publ_flag
C1 N2 . 1.342(2) ?
C1 N1 . 1.346(2) ?
C1 C2 . 1.413(2) ?
C2 C3 . 1.347(3) ?
C2 H2 . 0.9300 ?
C3 C4 . 1.388(4) ?
C3 H3 . 0.9300 ?
C4 C5 . 1.356(3) ?
C4 H4 . 0.9300 ?
C5 N1 . 1.360(2) ?
C5 H5 . 0.9300 ?
C6 N3 . 1.435(3) ?
C6 H6A . 0.9300 ?
C6 H6B . 0.9300 ?
C6 H6C . 0.9300 ?
C7 N3 . 1.458(3) ?
C7 H7A . 0.9300 ?
C7 H7B . 0.9300 ?
C7 H7C . 0.9300 ?
C8 O3 . 1.232(2) ?
C8 N3 . 1.324(2) ?
C8 H8 . 0.9300 ?
N1 Cu1 . 1.9972(14) yes
N2 H2A . 0.8600 ?
N2 H2B . 0.8600 ?
O1 S1 . 1.5076(13) ?
O1 Cu1 . 2.0056(13) yes
O2 S1 . 1.4457(13) ?
O3 Cu1 . 2.589(2) yes
S1 O2 2_556 1.4457(13) ?
S1 O1 2_556 1.5076(13) ?
Cu1 N1 2_556 1.9972(14) ?
Cu1 O1 2_556 2.0056(13) ?
Cu1 O3 2_556 2.589(2) ?

loop_
_geom_hbond_atom_site_label_D
_geom_hbond_atom_site_label_H
_geom_hbond_atom_site_label_A
_geom_hbond_site_symmetry_A
_geom_hbond_distance_DH
_geom_hbond_distance_HA
_geom_hbond_distance_DA
_geom_hbond_angle_DHA
N2 H2A O1 . 0.86 2.55 3.087(2) 121
N2 H2A O3 2_556 0.86 2.28 2.955(2) 135
N2 H2B O2 7_557 0.86 2.19 3.029(2) 164

loop_
_geom_torsion_atom_site_label_1
_geom_torsion_atom_site_label_2
_geom_torsion_atom_site_label_3
_geom_torsion_atom_site_label_4
_geom_torsion_site_symmetry_1
_geom_torsion_site_symmetry_4
_geom_torsion
N2 C1 C2 C3 . . -179.1(2)
N1 C1 C2 C3 . . 0.5(3)
C1 C2 C3 C4 . . -1.4(4)
C2 C3 C4 C5 . . 0.9(4)
C3 C4 C5 N1 . . 0.5(3)
N2 C1 N1 C5 . . -179.56(16)
C2 C1 N1 C5 . . 0.9(2)
N2 C1 N1 Cu1 . . 7.2(2)
C2 C1 N1 Cu1 . . -172.40(13)
C4 C5 N1 C1 . . -1.4(3)
C4 C5 N1 Cu1 . . 172.55(17)
O3 C8 N3 C6 . . -1.1(3)
O3 C8 N3 C7 . . 178.8(2)
Cu1 O1 S1 O2 . . 118.29(7)
Cu1 O1 S1 O2 . 2_556 -117.04(7)
Cu1 O1 S1 O1 . 2_556 0.0
C1 N1 Cu1 N1 . 2_556 -132.87(15)
C5 N1 Cu1 N1 . 2_556 53.72(12)
C1 N1 Cu1 O1 . . 47.16(14)
C5 N1 Cu1 O1 . . -126.24(13)
C1 N1 Cu1 O1 . 2_556 47.0(3)
C5 N1 Cu1 O1 . 2_556 -126.5(2)
C1 N1 Cu1 S1 . . 47.13(15)
C5 N1 Cu1 S1 . . -126.28(12)
S1 O1 Cu1 N1 . 2_556 0.2(3)
S1 O1 Cu1 N1 . . -179.95(6)
S1 O1 Cu1 O1 . 2_556 0.0
O2 S1 Cu1 N1 . 2_556 91.32(8)
O2 S1 Cu1 N1 2_556 2_556 -88.68(8)
O1 S1 Cu1 N1 . 2_556 -179.94(8)
O1 S1 Cu1 N1 2_556 2_556 0.06(8)
O2 S1 Cu1 N1 . . -88.68(8)
O2 S1 Cu1 N1 2_556 . 91.32(8)
O1 S1 Cu1 N1 . . 0.06(8)
O1 S1 Cu1 N1 2_556 . -179.94(8)
O2 S1 Cu1 O1 . . -88.75(9)
O2 S1 Cu1 O1 2_556 . 91.25(9)
O1 S1 Cu1 O1 2_556 . 180.0
O2 S1 Cu1 O1 . 2_556 91.25(9)
O2 S1 Cu1 O1 2_556 2_556 -88.75(9)
O1 S1 Cu1 O1 . 2_556 180.0
